data_2021714
loop_
_publ_author_name
'Priya Vadhana, K. T.'
'Parveen, S.'
'Ushadevi, B.'
'Selvakumar, R.'
'Sangeetha, S.'
'Vairam, S.'

_publ_section_title
;
 New barium, strontium and strontium-doped barium squarates: synthesis,
 crystal structures and DNA/BSA binding, antioxidant and <i>in vitro</i>
 cytotoxicity studies
;
_journal_coeditor_code LF3099
_journal_issue 8
_journal_name_full 'Acta Crystallographica Section C'
_journal_page_first
;
;
_journal_paper_doi 10.1107/S2053229619009082
_journal_volume 75
_journal_year 2019
_chemical_formula_iupac '[Sr (C4 O4) (H2 O)2], H2 O'
_chemical_formula_moiety 'C4 H4 O6 Sr, H2 O'
_chemical_formula_sum 'C4 H6 O7 Sr'
_chemical_formula_weight 253.71
_chemical_name_systematic
;
Poly[[diaqua(\m-1,2-dioxocyclobut-3-ene-1,2-diolato)strontium] monohydrate]
;
_space_group_crystal_system triclinic
_space_group_IT_number 2
_space_group_name_Hall '-P 1'
_space_group_name_H-M_alt 'P -1'
_symmetry_space_group_name_Hall '-P 1'
_symmetry_space_group_name_H-M 'P -1'
_atom_sites_solution_hydrogens difmap
_audit_creation_method SHELXL-2014/7
_cell_angle_alpha 101.270(2)
_cell_angle_beta 94.952(2)
_cell_angle_gamma 111.578(2)
_cell_formula_units_Z 2
_cell_length_a 6.0313(2)
_cell_length_b 7.7677(3)
_cell_length_c 8.6375(3)
_cell_measurement_reflns_used 9995
_cell_measurement_temperature 296(2)
_cell_measurement_theta_max 36.09
_cell_measurement_theta_min 2.90
_cell_volume 363.45(2)
_computing_cell_refinement
;
APEX2 and SAINT (Bruker, 2004)
;
_computing_data_collection
;
APEX2 (Bruker, 2004)
;
_computing_data_reduction
;
SAINT and XPREP (Bruker, 2004)
;
_computing_molecular_graphics
;
ORTEP-3 (Farrugia, 2012) and Mercury (Macrae <i>et al.</i>,
2008)
;
_computing_publication_material
;
SHELXL2014 (Sheldrick, 2015b)
;
_computing_structure_refinement
;
SHELXL2014 (Sheldrick, 2015b)
;
_computing_structure_solution
;
SHELXT2014 (Sheldrick, 2015a)
;
_diffrn_ambient_temperature 296(2)
_diffrn_measured_fraction_theta_full 1.000
_diffrn_measured_fraction_theta_max 0.990
_diffrn_measurement_device_type 'Bruker Kappa APEXII CCD'
_diffrn_measurement_method '\w and \f scan'
_diffrn_radiation_monochromator graphite
_diffrn_radiation_source 'fine-focus sealed tube'
_diffrn_radiation_type MoK\a
_diffrn_radiation_wavelength 0.71073
_diffrn_reflns_av_R_equivalents 0.0464
_diffrn_reflns_av_unetI/netI 0.0283
_diffrn_reflns_limit_h_max 9
_diffrn_reflns_limit_h_min -9
_diffrn_reflns_limit_k_max 11
_diffrn_reflns_limit_k_min -11
_diffrn_reflns_limit_l_max 13
_diffrn_reflns_limit_l_min -13
_diffrn_reflns_number 14971
_diffrn_reflns_theta_full 25.242
_diffrn_reflns_theta_max 32.499
_diffrn_reflns_theta_min 2.441
_exptl_absorpt_coefficient_mu 7.416
_exptl_absorpt_correction_T_max 0.7480
_exptl_absorpt_correction_T_min 0.4990
_exptl_absorpt_correction_type multi-scan
_exptl_absorpt_process_details
;
(SADABS; Bruker, 2004)
;
_exptl_crystal_colour colourless
_exptl_crystal_density_diffrn 2.318
_exptl_crystal_description block
_exptl_crystal_F_000 248
_exptl_crystal_size_max 0.150
_exptl_crystal_size_mid 0.100
_exptl_crystal_size_min 0.050
_refine_diff_density_max 0.494
_refine_diff_density_min -0.399
_refine_ls_extinction_coef 0.068(2)
_refine_ls_extinction_expression Fc^*^=kFc[1+0.001xFc^2^\l^3^/sin(2\q)]^-1/4^
_refine_ls_extinction_method
;
SHELXL2014 (Sheldrick, 2015b)
;
_refine_ls_goodness_of_fit_ref 1.069
_refine_ls_hydrogen_treatment refall
_refine_ls_matrix_type full
_refine_ls_number_parameters 134
_refine_ls_number_reflns 2604
_refine_ls_number_restraints 9
_refine_ls_restrained_S_all 1.069
_refine_ls_R_factor_all 0.0215
_refine_ls_R_factor_gt 0.0181
_refine_ls_shift/su_max 0.004
_refine_ls_shift/su_mean 0.000
_refine_ls_structure_factor_coef Fsqd
_refine_ls_weighting_details 'w=1/[\s^2^(Fo^2^)+(0.0179P)^2^+0.0871P] where P=(Fo^2^+2Fc^2^)/3'
_refine_ls_weighting_scheme calc
_refine_ls_wR_factor_gt 0.0424
_refine_ls_wR_factor_ref 0.0433
_reflns_number_gt 2440
_reflns_number_total 2604
_reflns_threshold_expression 'I > 2\s(I)'
_cod_data_source_file lf3099sup1.cif
_cod_data_source_block SRSANEW30-4
_cod_database_code 2021714
_shelx_space_group_comment
;
The symmetry employed for this shelxl refinement is uniquely defined
by the following loop, which should always be used as a source of
symmetry information in preference to the above space-group names.
They are only intended as comments.
;
_shelx_estimated_absorpt_t_min 0.403
_shelx_estimated_absorpt_t_max 0.708

loop_
_space_group_symop_operation_xyz
'x, y, z'
'-x, -y, -z'

loop_
_atom_site_type_symbol
_atom_site_label
_atom_site_fract_x
_atom_site_fract_y
_atom_site_fract_z
_atom_site_U_iso_or_equiv
_atom_site_adp_type
_atom_site_calc_flag
_atom_site_occupancy
C C1 0.1578(2) 0.54759(18) 0.95276(16) 0.0134(2) Uani d 1
C C2 0.0077(2) 0.36680(18) 0.98712(16) 0.0123(2) Uani d 1
C C3 0.9671(2) 0.5975(2) 0.58485(16) 0.0144(2) Uani d 1
C C4 0.8169(2) 0.41558(19) 0.47211(16) 0.0141(2) Uani d 1
O O1 0.34677(19) 0.60251(15) 0.89426(14) 0.0205(2) Uani d 1
O O2 0.01996(18) 0.20651(13) 0.97124(12) 0.01593(19) Uani d 1
O O3 0.9315(2) 0.71817(16) 0.68708(13) 0.0225(2) Uani d 1
O O4 0.59549(19) 0.31063(16) 0.43699(13) 0.0216(2) Uani d 1
O O5 0.36036(19) 1.01521(15) 0.85078(13) 0.01772(19) Uani d 1
O O7 0.3353(2) 1.27545(17) 0.68587(16) 0.0274(3) Uani d 1
Sr Sr1 0.68523(2) 0.87328(2) 0.83645(2) 0.01111(5) Uani d 1
O O6 0.8202(3) 1.0739(2) 0.62887(18) 0.0379(3) Uani d 1
H H6A 0.966(3) 1.135(4) 0.632(4) 0.063(9) Uiso d 1
H H5B 0.232(3) 0.920(2) 0.804(3) 0.035(6) Uiso d 1
H H5A 0.364(4) 1.098(3) 0.800(3) 0.038(6) Uiso d 1
H H7B 0.360(5) 1.377(3) 0.754(3) 0.055(8) Uiso d 1
H H7A 0.406(4) 1.303(3) 0.611(2) 0.046(7) Uiso d 1
H H6B 0.733(6) 1.074(7) 0.556(4) 0.15(2) Uiso d 1

loop_
_atom_site_aniso_label
_atom_site_aniso_U_11
_atom_site_aniso_U_22
_atom_site_aniso_U_33
_atom_site_aniso_U_12
_atom_site_aniso_U_13
_atom_site_aniso_U_23
C1 0.0140(6) 0.0110(5) 0.0156(6) 0.0045(4) 0.0043(5) 0.0040(4)
C2 0.0129(5) 0.0102(5) 0.0140(6) 0.0040(4) 0.0033(4) 0.0036(4)
C3 0.0132(6) 0.0181(6) 0.0123(6) 0.0081(5) 0.0015(4) 0.0009(5)
C4 0.0133(6) 0.0169(6) 0.0122(6) 0.0067(5) 0.0021(4) 0.0022(5)
O1 0.0174(5) 0.0161(5) 0.0291(6) 0.0050(4) 0.0125(4) 0.0074(4)
O2 0.0187(5) 0.0100(4) 0.0198(5) 0.0065(4) 0.0034(4) 0.0033(4)
O3 0.0194(5) 0.0252(5) 0.0205(5) 0.0125(4) 0.0017(4) -0.0066(4)
O4 0.0120(5) 0.0255(5) 0.0194(5) 0.0021(4) 0.0024(4) -0.0016(4)
O5 0.0169(5) 0.0165(5) 0.0209(5) 0.0084(4) 0.0021(4) 0.0041(4)
O7 0.0377(7) 0.0219(5) 0.0278(6) 0.0135(5) 0.0169(5) 0.0090(5)
Sr1 0.00949(6) 0.01009(6) 0.01363(7) 0.00395(4) 0.00293(4) 0.00206(4)
O6 0.0391(8) 0.0349(7) 0.0314(7) 0.0011(6) 0.0044(6) 0.0175(6)

loop_
_atom_type_symbol
_atom_type_description
_atom_type_scat_dispersion_real
_atom_type_scat_dispersion_imag
_atom_type_scat_source
C C 0.0033 0.0016 'International Tables Vol C Tables 4.2.6.8 and 6.1.1.4'
H H 0.0000 0.0000 'International Tables Vol C Tables 4.2.6.8 and 6.1.1.4'
O O 0.0106 0.0060 'International Tables Vol C Tables 4.2.6.8 and 6.1.1.4'
Sr Sr -1.5307 3.2498 'International Tables Vol C Tables 4.2.6.8 and 6.1.1.4'

loop_
_geom_angle_atom_site_label_1
_geom_angle_atom_site_label_2
_geom_angle_atom_site_label_3
_geom_angle_site_symmetry_1
_geom_angle_site_symmetry_3
_geom_angle
O1 C1 C2 . 2_567 135.64(12)
O1 C1 C2 . . 134.36(12)
C2 C1 C2 2_567 . 89.99(10)
O2 C2 C1 . 2_567 135.75(12)
O2 C2 C1 . . 134.24(12)
C1 C2 C1 2_567 . 90.01(10)
O3 C3 C4 . . 136.13(13)
O3 C3 C4 . 2_766 133.92(13)
C4 C3 C4 . 2_766 89.94(10)
O4 C4 C3 . . 135.94(13)
O4 C4 C3 . 2_766 134.00(13)
C3 C4 C3 . 2_766 90.06(10)
C1 O1 Sr1 . . 148.28(9)
C2 O2 Sr1 . 1_445 128.17(9)
C2 O2 Sr1 . 2_667 124.95(9)
Sr1 O2 Sr1 1_445 2_667 102.81(3)
C3 O3 Sr1 . . 156.36(10)
C4 O4 Sr1 . 2_666 131.61(9)
Sr1 O5 Sr1 . 2_677 110.03(4)
Sr1 O5 H5B . . 102.5(15)
Sr1 O5 H5B 2_677 . 108.2(16)
Sr1 O5 H5A . . 119.7(16)
Sr1 O5 H5A 2_677 . 111.6(16)
H5B O5 H5A . . 103.7(18)
H7B O7 H7A . . 109(2)
O1 Sr1 O3 . . 104.70(4)
O1 Sr1 O5 . . 80.15(4)
O3 Sr1 O5 . . 153.03(4)
O1 Sr1 O4 . 2_666 74.56(4)
O3 Sr1 O4 . 2_666 76.88(3)
O5 Sr1 O4 . 2_666 79.03(4)
O1 Sr1 O2 . 1_665 142.38(4)
O3 Sr1 O2 . 1_665 100.05(3)
O5 Sr1 O2 . 1_665 90.42(3)
O4 Sr1 O2 2_666 1_665 139.45(4)
O1 Sr1 O6 . . 144.39(5)
O3 Sr1 O6 . . 77.22(5)
O5 Sr1 O6 . . 83.73(5)
O4 Sr1 O6 2_666 . 71.30(4)
O2 Sr1 O6 1_665 . 68.67(4)
O1 Sr1 O2 . 2_667 86.78(3)
O3 Sr1 O2 . 2_667 67.17(3)
O5 Sr1 O2 . 2_667 139.76(3)
O4 Sr1 O2 2_666 2_667 133.52(3)
O2 Sr1 O2 1_665 2_667 77.19(3)
O6 Sr1 O2 . 2_667 124.58(4)
O1 Sr1 O5 . 2_677 72.71(4)
O3 Sr1 O5 . 2_677 136.99(3)
O5 Sr1 O5 . 2_677 69.97(4)
O4 Sr1 O5 2_666 2_677 137.92(3)
O2 Sr1 O5 1_665 2_677 69.86(3)
O6 Sr1 O5 . 2_677 130.06(5)
O2 Sr1 O5 2_667 2_677 69.82(3)
O1 Sr1 Sr1 . 2_777 117.69(3)
O3 Sr1 Sr1 . 2_777 81.92(3)
O5 Sr1 Sr1 . 2_777 119.89(3)
O4 Sr1 Sr1 2_666 2_777 157.83(2)
O2 Sr1 Sr1 1_665 2_777 39.10(2)
O6 Sr1 Sr1 . 2_777 97.87(4)
O2 Sr1 Sr1 2_667 2_777 38.09(2)
O5 Sr1 Sr1 2_677 2_777 63.83(2)
O1 Sr1 Sr1 . 2_677 73.25(2)
O3 Sr1 Sr1 . 2_677 170.71(3)
O5 Sr1 Sr1 . 2_677 36.21(2)
O4 Sr1 Sr1 2_666 2_677 110.74(2)
O2 Sr1 Sr1 1_665 2_677 77.75(2)
O6 Sr1 Sr1 . 2_677 109.88(4)
O2 Sr1 Sr1 2_667 2_677 103.56(2)
O5 Sr1 Sr1 2_677 2_677 33.76(2)
Sr1 Sr1 Sr1 2_777 2_677 91.001(5)
O1 Sr1 H5B . . 67.6(4)
O3 Sr1 H5B . . 142.7(4)
O5 Sr1 H5B . . 16.7(3)
O4 Sr1 H5B 2_666 . 65.8(4)
O2 Sr1 H5B 1_665 . 107.1(3)
O6 Sr1 H5B . . 89.1(4)
O2 Sr1 H5B 2_667 . 143.4(5)
O5 Sr1 H5B 2_677 . 77.6(5)
Sr1 Sr1 H5B 2_777 . 134.8(4)
Sr1 Sr1 H5B 2_677 . 45.5(4)
Sr1 O6 H6A . . 119(2)
Sr1 O6 H6B . . 124(3)
H6A O6 H6B . . 116(3)

loop_
_geom_bond_atom_site_label_1
_geom_bond_atom_site_label_2
_geom_bond_site_symmetry_2
_geom_bond_distance
C1 O1 . 1.2499(16)
C1 C2 2_567 1.4664(18)
C1 C2 . 1.4678(17)
C2 O2 . 1.2560(15)
C2 C1 2_567 1.4664(18)
C3 O3 . 1.2494(16)
C3 C4 . 1.4610(19)
C3 C4 2_766 1.4621(18)
C4 O4 . 1.2541(17)
C4 C3 2_766 1.4621(18)
O1 Sr1 . 2.5037(10)
O2 Sr1 1_445 2.5892(10)
O2 Sr1 2_667 2.6473(10)
O3 Sr1 . 2.5223(10)
O4 Sr1 2_666 2.5879(11)
O5 Sr1 . 2.5783(10)
O5 Sr1 2_677 2.7410(11)
O5 H5B . 0.848(15)
O5 H5A . 0.841(15)
O7 H7B . 0.842(16)
O7 H7A . 0.826(16)
Sr1 O4 2_666 2.5879(11)
Sr1 O2 1_665 2.5892(10)
Sr1 O6 . 2.5916(13)
Sr1 O2 2_667 2.6473(10)
Sr1 O5 2_677 2.7410(11)
Sr1 Sr1 2_777 4.0928(3)
Sr1 Sr1 2_677 4.3592(3)
Sr1 H5B . 2.88(2)
O6 H6A . 0.825(17)
O6 H6B . 0.786(18)

loop_
_geom_hbond_atom_site_label_D
_geom_hbond_atom_site_label_H
_geom_hbond_atom_site_label_A
_geom_hbond_site_symmetry_A
_geom_hbond_distance_DH
_geom_hbond_distance_HA
_geom_hbond_distance_DA
_geom_hbond_angle_DHA
O6 H6A O7 1_655 0.825(17) 2.052(17) 2.864(2) 168(3)
O5 H5B O3 1_455 0.848(15) 1.933(15) 2.7779(16) 175(2)
O5 H5A O7 . 0.841(15) 1.892(16) 2.7296(16) 174(2)
O7 H7B O1 1_565 0.842(16) 1.957(16) 2.7860(16) 168(3)
O7 H7A O4 1_565 0.826(16) 1.961(16) 2.7666(16) 165(2)

loop_
_geom_torsion_atom_site_label_1
_geom_torsion_atom_site_label_2
_geom_torsion_atom_site_label_3
_geom_torsion_atom_site_label_4
_geom_torsion_site_symmetry_1
_geom_torsion_site_symmetry_4
_geom_torsion
O1 C1 C2 O2 . . 1.1(3)
C2 C1 C2 O2 2_567 . -179.7(2)
O1 C1 C2 C1 . 2_567 -179.2(2)
C2 C1 C2 C1 2_567 2_567 0.000000
O3 C3 C4 O4 . . -1.1(3)
C4 C3 C4 O4 2_766 . 179.6(2)
O3 C3 C4 C3 . 2_766 179.3(2)
C4 C3 C4 C3 2_766 2_766 0.000000
C2 C1 O1 Sr1 2_567 . 11.1(3)
C2 C1 O1 Sr1 . . -170.03(12)
C1 C2 O2 Sr1 2_567 1_445 50.8(2)
C1 C2 O2 Sr1 . 1_445 -129.65(14)
C1 C2 O2 Sr1 2_567 2_667 -102.56(17)
C1 C2 O2 Sr1 . 2_667 77.04(18)
C4 C3 O3 Sr1 . . -9.2(4)
C4 C3 O3 Sr1 2_766 . 169.77(16)
C3 C4 O4 Sr1 . 2_666 137.14(14)
C3 C4 O4 Sr1 2_766 2_666 -43.4(2)

_cod_database_fobs_code 2021714
